data_7039321
loop_
_publ_author_name
'Zhu, Wen-Hua'
'Zeng, Min'
'Wang, Juan'
'Li, Chen-Yang'
'Tian, Li-Hong'
'Yin, Jia-Cheng'
'Liu, Yu-Kun'

_publ_section_title
;
 A multifunctional lanthanide metal-organic framework supported by Keggin
 type polyoxometalates.
;
_journal_issue 25
_journal_name_full 'Dalton transactions (Cambridge, England : 2003)'
_journal_page_first 10141
_journal_page_last 10145
_journal_paper_doi 10.1039/c6dt00428h
_journal_volume 45
_journal_year 2016
_chemical_formula_moiety
;
2(C42 H26 N6 Nd4 O28), O38 Si W12, 0.8(H4 O2), 4(H0.80 O0.40), 2(H O0.50), 5.8(H2 O)
;
_chemical_formula_sum 'C84 H72 N12 Nd8 O104 Si W12'
_chemical_formula_weight 6301.74
_space_group_crystal_system monoclinic
_space_group_IT_number 11
_space_group_name_Hall '-P 2yb'
_space_group_name_H-M_alt 'P 1 21/m 1'
_symmetry_space_group_name_Hall '-P 2yb'
_symmetry_space_group_name_H-M 'P 1 21/m 1'
_atom_sites_solution_hydrogens mixed
_atom_sites_solution_primary direct
_atom_sites_solution_secondary difmap
_audit_creation_method SHELXL-2014/7
_audit_update_record
;
2016-05-12 deposited with the CCDC.
2016-05-19 downloaded from the CCDC.
;
_cell_angle_alpha 90
_cell_angle_beta 119.547(2)
_cell_angle_gamma 90
_cell_formula_units_Z 2
_cell_length_a 17.353(2)
_cell_length_b 30.453(3)
_cell_length_c 17.511(2)
_cell_measurement_reflns_used 4791
_cell_measurement_temperature 291(2)
_cell_measurement_theta_max 25.47
_cell_measurement_theta_min 2.13
_cell_volume 8050.3(15)
_computing_cell_refinement SMART
_computing_data_collection 'SMART (Bruker, 2000)'
_computing_data_reduction 'SAINT (Bruker, 2000)'
_computing_molecular_graphics SHELXTL
_computing_publication_material SHELXTL
_computing_structure_refinement 'SHELXL-2014/7 (Sheldrick, 2014)'
_computing_structure_solution 'SHELXTL (Bruker, 2000)'
_diffrn_ambient_temperature 291(2)
_diffrn_measured_fraction_theta_full 0.991
_diffrn_measured_fraction_theta_max 0.993
_diffrn_measurement_device_type 'Bruker Smart Apex CCD'
_diffrn_measurement_method 'f/ and w/ scans'
_diffrn_radiation_type MoK\a
_diffrn_radiation_wavelength 0.71073
_diffrn_reflns_av_R_equivalents 0.0061
_diffrn_reflns_av_unetI/netI 0.0343
_diffrn_reflns_Laue_measured_fraction_full 0.991
_diffrn_reflns_Laue_measured_fraction_max 0.993
_diffrn_reflns_limit_h_max 20
_diffrn_reflns_limit_h_min -22
_diffrn_reflns_limit_k_max 39
_diffrn_reflns_limit_k_min -35
_diffrn_reflns_limit_l_max 22
_diffrn_reflns_limit_l_min -20
_diffrn_reflns_number 41641
_diffrn_reflns_point_group_measured_fraction_full 0.991
_diffrn_reflns_point_group_measured_fraction_max 0.993
_diffrn_reflns_theta_full 25.242
_diffrn_reflns_theta_max 27.449
_diffrn_reflns_theta_min 1.337
_diffrn_source 'sealed tube'
_exptl_absorpt_coefficient_mu 11.173
_exptl_absorpt_correction_T_max 0.55
_exptl_absorpt_correction_T_min 0.53
_exptl_absorpt_correction_type multi-scan
_exptl_absorpt_process_details 'SADABS; Bruker, 2000'
_exptl_crystal_colour violet
_exptl_crystal_density_diffrn 2.600
_exptl_crystal_density_method 'not measured'
_exptl_crystal_description block
_exptl_crystal_F_000 5748
_exptl_crystal_size_max 0.28
_exptl_crystal_size_mid 0.24
_exptl_crystal_size_min 0.22
_refine_diff_density_max 2.817
_refine_diff_density_min -2.358
_refine_diff_density_rms 0.166
_refine_ls_extinction_method none
_refine_ls_goodness_of_fit_ref 1.070
_refine_ls_hydrogen_treatment mixed
_refine_ls_matrix_type full
_refine_ls_number_parameters 1081
_refine_ls_number_reflns 18633
_refine_ls_number_restraints 29
_refine_ls_restrained_S_all 1.071
_refine_ls_R_factor_all 0.0479
_refine_ls_R_factor_gt 0.0348
_refine_ls_shift/su_max 0.004
_refine_ls_shift/su_mean 0.000
_refine_ls_structure_factor_coef Fsqd
_refine_ls_weighting_details 'w=1/[\s^2^(Fo^2^)+(0.08P)^2^+1.88P] where P=(Fo^2^+2Fc^2^)/3'
_refine_ls_weighting_scheme calc
_refine_ls_wR_factor_gt 0.1037
_refine_ls_wR_factor_ref 0.1269
_reflns_Friedel_coverage 0.000
_reflns_number_gt 13873
_reflns_number_total 18633
_reflns_threshold_expression 'I > 2\s(I)'
_cod_data_source_file c6dt00428h2.cif
_cod_data_source_block 2
_cod_depositor_comments 'Adding full bibliography for 7039321.cif.'
_cod_database_code 7039321
_shelx_shelxl_version_number 2014/7
_shelx_space_group_comment
;
The symmetry employed for this shelxl refinement is uniquely defined
by the following loop, which should always be used as a source of
symmetry information in preference to the above space-group names.
They are only intended as comments.
;

loop_
_space_group_symop_operation_xyz
'x, y, z'
'-x, y+1/2, -z'
'-x, -y, -z'
'x, -y-1/2, z'

loop_
_atom_site_label
_atom_site_type_symbol
_atom_site_fract_x
_atom_site_fract_y
_atom_site_fract_z
_atom_site_U_iso_or_equiv
_atom_site_adp_type
_atom_site_occupancy
_atom_site_site_symmetry_order
_atom_site_calc_flag
_atom_site_refinement_flags_posn
_atom_site_refinement_flags_adp
_atom_site_refinement_flags_occupancy
_atom_site_disorder_assembly
_atom_site_disorder_group
C1 C 0.8417(4) 0.8436(2) 0.2325(4) 0.0363(11) Uani 1 1 d . . . . .
C2 C 0.8961(4) 0.7734(2) 0.2938(5) 0.0413(14) Uani 1 1 d . . . . .
H2 H 0.9379 0.7890 0.3422 0.050 Uiso 1 1 calc R U . . .
C3 C 0.8356(4) 0.7940(2) 0.2237(5) 0.0411(13) Uani 1 1 d . . . . .
C4 C 0.7748(4) 0.77090(18) 0.1484(4) 0.0396(12) Uani 0.5 1 d . . P A 1
H4 H 0.7345 0.7862 0.0986 0.048 Uiso 0.5 1 calc R U P A 1
C5 C 0.6066(3) 0.84416(19) 0.2643(4) 0.0295(9) Uani 1 1 d . . . . .
C6 C 0.5985(4) 0.77249(18) 0.1887(4) 0.0387(12) Uani 0.5 1 d . . P B 1
H6 H 0.5953 0.7878 0.1412 0.046 Uiso 0.5 1 calc R U P B 1
C7 C 0.6034(5) 0.7961(2) 0.2628(5) 0.0382(12) Uani 1 1 d . . . . .
C8 C 0.6202(4) 0.77204(17) 0.3416(4) 0.0328(10) Uani 1 1 d . . . . .
H8 H 0.6309 0.7873 0.3919 0.039 Uiso 1 1 calc R U . . .
C9 C 0.3398(4) 0.84576(16) 0.2358(4) 0.0391(13) Uani 1 1 d D . . . .
C10 C 0.4074(4) 0.7742(2) 0.3050(4) 0.0348(11) Uani 1 1 d . . . . .
H10 H 0.4524 0.7890 0.3525 0.042 Uiso 1 1 calc R U . . .
C11 C 0.3468(4) 0.79662(16) 0.2408(4) 0.0326(10) Uani 1 1 d D . . . .
C12 C 0.2755(3) 0.77073(17) 0.1708(3) 0.0299(9) Uani 0.5 1 d . . P C 1
H12 H 0.2287 0.7854 0.1247 0.036 Uiso 0.5 1 calc R U P C 1
C13 C 0.1043(3) 0.84481(18) 0.2671(3) 0.0301(10) Uani 1 1 d . . . . .
C14 C 0.1021(4) 0.77200(17) 0.2048(4) 0.0431(14) Uani 0.5 1 d . . P D 1
H14 H 0.0984 0.7866 0.1565 0.052 Uiso 0.5 1 calc R U P D 1
C15 C 0.1069(4) 0.7952(2) 0.2696(5) 0.0372(12) Uani 1 1 d . . . . .
C16 C 0.1169(4) 0.7717(2) 0.3477(6) 0.0492(18) Uani 1 1 d . . . . .
H16 H 0.1231 0.7872 0.3962 0.059 Uiso 1 1 calc R U . . .
C17 C 0.8477(4) 0.99110(18) 0.1905(4) 0.0297(10) Uani 1 1 d . . . . .
C18 C 0.7715(4) 1.01525(19) 0.1195(4) 0.0300(10) Uani 1 1 d . . . . .
C19 C 0.7807(4) 1.05059(19) 0.0747(4) 0.0343(11) Uani 1 1 d . . . . .
H19 H 0.8364 1.0627 0.0934 0.041 Uiso 1 1 calc R U . . .
C20 C 0.7080(4) 1.0677(2) 0.0031(4) 0.0338(11) Uani 1 1 d . . . . .
H20 H 0.7137 1.0899 -0.0304 0.041 Uiso 1 1 calc R U . . .
C21 C 0.6243(4) 1.0506(2) -0.0181(4) 0.0345(11) Uani 1 1 d . . . . .
C22 C 0.62281(14) 1.0186(2) 0.0390(4) 0.0386(12) Uani 1 1 d . . . . .
H22 H 0.5681 1.0113 0.0332 0.046 Uiso 1 1 d DR U . . .
C23 C 0.5404(4) 1.0660(2) -0.0957(4) 0.0343(11) Uani 1 1 d . . . . .
C24 C 0.8644(4) 0.9376(2) 0.4022(4) 0.0386(13) Uani 1 1 d . . . . .
C25 C 0.8536(3) 0.95329(18) 0.4778(4) 0.0302(10) Uani 1 1 d . . . . .
C26 C 0.7943(3) 0.9346(2) 0.5003(4) 0.0321(10) Uani 1 1 d . . . . .
H26 H 0.7582 0.9113 0.4683 0.038 Uiso 1 1 calc R U . . .
C27 C 0.7906(4) 0.9521(2) 0.5735(4) 0.0357(12) Uani 1 1 d . . . . .
H27 H 0.7525 0.9398 0.5907 0.043 Uiso 1 1 calc R U . . .
C28 C 0.8437(4) 0.9876(2) 0.6196(4) 0.0334(11) Uani 1 1 d . . . . .
C29 C 0.9121(3) 0.98715(18) 0.5353(4) 0.0289(9) Uani 1 1 d . . . . .
H29 H 0.9572 0.9973 0.5258 0.035 Uiso 1 1 calc R U . . .
C30 C 0.8362(4) 1.0092(2) 0.6897(4) 0.0318(10) Uani 1 1 d . . . . .
C31 C 0.6617(4) 0.9903(2) 0.3108(4) 0.0317(10) Uani 1 1 d . . . . .
C32 C 0.6551(4) 1.0158(2) 0.3815(4) 0.0337(11) Uani 1 1 d . . . . .
C33 C 0.7036(4) 1.0508(2) 0.4215(4) 0.0372(12) Uani 1 1 d . . . . .
H33 H 0.7384 1.0644 0.4016 0.045 Uiso 1 1 calc R U . . .
C34 C 0.7003(4) 1.0666(2) 0.4964(4) 0.0348(11) Uani 1 1 d . . . . .
H34 H 0.7386 1.0890 0.5297 0.042 Uiso 1 1 calc R U . . .
C35 C 0.6426(3) 1.0499(2) 0.5206(3) 0.0315(11) Uani 1 1 d . . . . .
C36 C 0.5896(3) 1.01393(17) 0.4682(3) 0.0268(9) Uani 1 1 d . . . . .
H36 H 0.5478 1.0025 0.4812 0.032 Uiso 1 1 calc R U . . .
C37 C 0.6391(4) 1.06597(17) 0.5971(4) 0.0316(11) Uani 1 1 d . . . . .
C38 C 0.3484(4) 0.98716(17) 0.1883(3) 0.0265(9) Uani 1 1 d . . . . .
C39 C 0.2704(4) 1.0114(2) 0.1223(4) 0.0334(11) Uani 1 1 d . . . . .
C40 C 0.2793(5) 1.05042(19) 0.0755(4) 0.0376(12) Uani 1 1 d . . . . .
H40 H 0.3335 1.0641 0.0937 0.045 Uiso 1 1 calc R U . . .
C41 C 0.2039(4) 1.06462(19) 0.0050(5) 0.0370(13) Uani 1 1 d . . . . .
H41 H 0.2086 1.0876 -0.0276 0.044 Uiso 1 1 calc R U . . .
C42 C 0.1218(4) 1.0480(2) -0.0220(5) 0.0392(14) Uani 1 1 d . . . . .
C43 C 0.1218(3) 1.01342(19) 0.0327(4) 0.0304(10) Uani 1 1 d . . . . .
H43 H 0.0675 1.0039 0.0252 0.036 Uiso 1 1 calc R U . . .
C44 C 0.0388(4) 1.0631(2) -0.0934(4) 0.0357(11) Uani 1 1 d . . . . .
N1 N 0.6951(3) 0.99767(17) 0.1012(4) 0.0343(10) Uani 1 1 d . . . . .
N2 N 0.9048(3) 1.00368(17) 0.5979(4) 0.0319(9) Uani 1 1 d . . . . .
N3 N 0.5958(3) 0.99532(16) 0.4010(3) 0.0312(9) Uani 1 1 d . . . . .
N4 N 0.1950(3) 0.99393(17) 0.0941(4) 0.0343(10) Uani 1 1 d . . . . .
N5 N 0.7748(4) 0.77090(18) 0.1484(4) 0.0396(12) Uani 0.5 1 d . . P A 2
N6 N 0.5985(4) 0.77249(18) 0.1887(4) 0.0387(12) Uani 0.5 1 d . . P B 2
N7 N 0.2755(3) 0.77073(17) 0.1708(3) 0.0299(9) Uani 0.5 1 d . . P C 2
N8 N 0.1021(4) 0.77200(17) 0.2048(4) 0.0431(14) Uani 0.5 1 d . . P D 2
Nd1 Nd 0.99433(2) 0.92855(2) 0.30436(2) 0.02976(7) Uani 1 1 d . . . . .
Nd2 Nd 0.69020(2) 0.92928(2) 0.19402(2) 0.02980(7) Uani 1 1 d . . . . .
Nd3 Nd 0.49622(2) 0.92810(2) 0.30522(2) 0.03010(7) Uani 1 1 d . . . . .
Nd4 Nd 0.18938(2) 0.92687(2) 0.19359(2) 0.02955(7) Uani 1 1 d . . . . .
O1 O 0.9065(3) 0.85998(14) 0.3025(3) 0.0394(10) Uani 1 1 d . . . . .
O2 O 0.7839(3) 0.86543(17) 0.1703(3) 0.0410(10) Uani 1 1 d . . . . .
O3 O 0.6321(3) 0.86363(15) 0.2157(3) 0.0365(9) Uani 1 1 d . . . . .
O4 O 0.5917(3) 0.86374(15) 0.3186(3) 0.0354(8) Uani 1 1 d . . . . .
O5 O 0.4116(3) 0.86314(14) 0.2843(3) 0.0330(8) Uani 1 1 d . . . . .
O6 O 0.2686(3) 0.86092(14) 0.1846(3) 0.0348(8) Uani 1 1 d . . . . .
O7 O 0.1250(3) 0.86143(15) 0.2166(3) 0.0351(8) Uani 1 1 d . . . . .
O8 O 0.0928(3) 0.86592(15) 0.3224(3) 0.0351(9) Uani 1 1 d . . . . .
O9 O 0.9294(3) 1.00261(16) 0.2167(3) 0.0367(9) Uani 1 1 d . . . . .
O10 O 0.8331(3) 0.95479(14) 0.2156(3) 0.0346(8) Uani 1 1 d . . . . .
O11 O 0.5412(3) 1.08757(14) -0.1552(3) 0.0353(9) Uani 1 1 d . . . . .
O12 O 0.4655(3) 1.05580(15) -0.0984(3) 0.0398(10) Uani 1 1 d . . . . .
O13 O 0.9283(3) 0.94890(15) 0.3963(3) 0.0334(8) Uani 1 1 d . . . . .
O14 O 0.7969(3) 0.91466(15) 0.3459(3) 0.0343(8) Uani 1 1 d . . . . .
O15 O 0.8804(3) 1.04692(14) 0.7159(3) 0.0327(8) Uani 1 1 d . . . . .
O16 O 0.7875(3) 0.99879(16) 0.7198(3) 0.0348(8) Uani 1 1 d . . . . .
O17 O 0.7119(3) 1.00392(15) 0.2829(3) 0.0322(8) Uani 1 1 d . . . . .
O18 O 0.6209(3) 0.95479(14) 0.2826(3) 0.0328(8) Uani 1 1 d . . . . .
O19 O 0.7008(3) 1.08621(15) 0.6554(3) 0.0332(8) Uani 1 1 d . . . . .
O20 O 0.5710(3) 1.05349(15) 0.6041(3) 0.0354(9) Uani 1 1 d . . . . .
O21 O 0.4254(3) 1.00036(14) 0.2109(3) 0.0349(8) Uani 1 1 d . . . . .
O22 O 0.3308(3) 0.95298(14) 0.2146(3) 0.0337(8) Uani 1 1 d . . . . .
O23 O 0.0472(3) 1.08670(16) -0.1524(3) 0.0382(10) Uani 1 1 d . . . . .
O24 O -0.0334(3) 1.05487(15) -0.0975(3) 0.0361(9) Uani 1 1 d . . . . .
O1A O 0.5495(4) 1.07693(17) 0.2809(4) 0.0572(16) Uani 1 1 d . . . . .
O2A O 0.7906(4) 1.15926(16) 0.4686(4) 0.0520(14) Uani 1 1 d . . . . .
O3A O 0.7633(8) 1.2500 0.1905(9) 0.073(3) Uani 1 2 d S T P . .
O4A O 0.5194(5) 1.3276(2) -0.0120(4) 0.0604(16) Uani 1 1 d . . . . .
O5A O 0.2323(4) 1.33067(16) 0.0412(4) 0.0535(14) Uani 1 1 d . . . . .
O6A O 0.2266(6) 1.2500 0.2619(8) 0.072(3) Uani 1 2 d S T P . .
O7A O 0.5344(4) 1.1583(2) 0.5099(4) 0.0573(15) Uani 1 1 d . . . . .
O8A O 0.6333(4) 1.19789(16) 0.4531(4) 0.0543(15) Uani 1 1 d . . . . .
O9A O 0.7553(4) 1.20474(17) 0.3216(4) 0.0549(15) Uani 1 1 d . . . . .
O10A O 0.6283(4) 1.2885(2) 0.1614(4) 0.0524(13) Uani 1 1 d . . . . .
O11A O 0.3886(4) 1.31938(18) 0.0382(4) 0.0524(14) Uani 1 1 d . . . . .
O12A O 0.3254(4) 1.28995(18) 0.2045(4) 0.0493(12) Uani 1 1 d . . . . .
O13A O 0.4240(6) 1.2500 0.4168(6) 0.056(2) Uani 1 2 d S T P . .
O14A O 0.4863(4) 1.1536(2) 0.3438(4) 0.0564(15) Uani 1 1 d . . . . .
O15A O 0.6280(3) 1.1565(2) 0.3180(4) 0.0513(13) Uani 1 1 d . . . . .
O16A O 0.7619(4) 1.2500 0.4598(5) 0.0435(15) Uani 1 2 d S T P . .
O17A O 0.4785(6) 1.2500 0.0536(5) 0.0503(17) Uani 1 2 d S T P . .
O18A O 0.5318(4) 1.36205(17) 0.1465(4) 0.063(2) Uani 1 1 d . . . . .
O19A O 0.3151(5) 1.2500 0.0806(5) 0.0468(18) Uani 1 2 d S T P . .
O20A O 0.3878(4) 1.36234(18) 0.1624(5) 0.0577(16) Uani 1 1 d . . . . .
O21A O 0.6255(4) 1.2500 0.3023(5) 0.0444(15) Uani 1 2 d S T P . .
O22A O 0.4811(3) 1.29178(15) 0.1948(3) 0.0399(10) Uani 1 1 d . . . . .
O23A O 0.4796(4) 1.2500 0.3185(5) 0.0408(14) Uani 1 2 d S T P . .
O1W O 1.0797(3) 0.89879(14) 0.4558(3) 0.0356(8) Uani 1 1 d D . . . .
H1WA H 1.132(2) 0.892(3) 0.469(6) 0.053 Uiso 1 1 d D U . . .
H1WB H 1.049(5) 0.8755(16) 0.445(6) 0.053 Uiso 1 1 d D U . . .
O2W O 0.6369(3) 0.90667(14) 0.0419(3) 0.0367(9) Uani 1 1 d . . . . .
H2WA H 0.6515 0.9287 0.0119 0.044 Uiso 1 1 d R U . . .
H2WB H 0.5738 0.9029 0.0127 0.044 Uiso 1 1 d R U . . .
O3W O 0.5912(3) 0.90088(15) 0.4624(3) 0.0367(9) Uani 1 1 d D . . . .
H3WA H 0.603(6) 0.8750(11) 0.453(6) 0.044 Uiso 1 1 d D U . . .
H3WB H 0.560(5) 0.900(3) 0.488(5) 0.044 Uiso 1 1 d D U . . .
O4W O 0.1144(3) 0.89886(15) 0.0378(3) 0.0378(9) Uani 1 1 d D . . . .
H4WA H 0.141(4) 0.886(3) 0.015(5) 0.045 Uiso 1 1 d D U . . .
H4WB H 0.0582(10) 0.898(3) 0.008(5) 0.045 Uiso 1 1 d D U . . .
O5W O 1.0482(7) 0.7500 0.5691(6) 0.0470(19) Uani 0.8 2 d S T P . .
H5WA H 1.0532 0.7775 0.5784 0.056 Uiso 0.4 1 d R U P . .
H5WB H 1.0993 0.7387 0.5884 0.070 Uiso 0.4 1 d R U P . .
O6W O 0.8677(10) 0.7924(5) 0.5382(11) 0.058(4) Uani 0.4 1 d . . P . .
H6WA H 0.8845 0.8179 0.5333 0.069 Uiso 0.4 1 d R U P . .
H6WB H 0.9126 0.7768 0.5710 0.069 Uiso 0.4 1 d R U P . .
O7W O 0.7789(9) 0.8120(4) 0.6012(8) 0.044 Uani 0.4 1 d . . P . .
H7WA H 0.7294 0.8016 0.5627 0.053 Uiso 0.4 1 d R U P . .
H7WB H 0.7989 0.7969 0.6479 0.053 Uiso 0.4 1 d R U P . .
O8W O 0.9660(6) 0.7500 0.7949(7) 0.0459(18) Uani 0.8 2 d S T P . .
H8WA H 0.9357 0.7721 0.7938 0.055 Uiso 0.4 1 d R U P . .
H8WB H 0.9336 0.7326 0.7533 0.069 Uiso 0.4 1 d R U P . .
O9W O 0.0809(8) 1.3004(4) 0.0542(8) 0.038(2) Uani 0.4 1 d . U P . .
H9WA H 0.1130 1.3208 0.0515 0.045 Uiso 0.4 1 d R U P . .
H9WB H 0.0540 1.2874 0.0049 0.045 Uiso 0.4 1 d R U P . .
O10W O 0.1929(8) 0.8297(4) -0.0123(8) 0.054(3) Uani 0.5 1 d . . P . .
H10A H 0.1505 0.8389 -0.0606 0.065 Uiso 0.5 1 d R U P . .
H10B H 0.2109 0.8056 -0.0226 0.065 Uiso 0.5 1 d R U P . .
O11W O 0.2468(10) 0.7500 -0.0431(9) 0.080(3) Uani 1 2 d GS T P . .
H11A H 0.2370 0.7625 -0.0054 0.120 Uiso 0.5 1 d G U P . .
H11B H 0.2500 0.7224 -0.0353 0.120 Uiso 0.5 1 d G U P . .
O12W O 0.7548(5) 1.1364(3) 0.2498(5) 0.0220(14) Uani 0.4 1 d . U P . .
H12A H 0.8002 1.1503 0.2876 0.026 Uiso 0.4 1 d R U P . .
H12B H 0.7382 1.1346 0.1954 0.026 Uiso 0.4 1 d R U P . .
O13W O 0.2244(9) 1.1063(5) 0.2414(8) 0.053(3) Uani 0.4 1 d . . P E 1
H13A H 0.2124 1.0790 0.2378 0.064 Uiso 0.4 1 d R U P E 1
H13B H 0.2742 1.1116 0.2452 0.064 Uiso 0.4 1 d R U P E 1
O14W O 1.0595(14) 0.8658(5) 0.7340(12) 0.064(5) Uani 0.4 1 d . . P F 1
H14A H 1.0443 0.8463 0.6944 0.077 Uiso 0.4 1 d R U P F 1
H14B H 1.0574 0.8575 0.7793 0.077 Uiso 0.4 1 d R U P F 1
O15W O 0.3823(9) 0.8258(4) 0.0949(8) 0.040(2) Uani 0.4 1 d . . P . .
H15A H 0.4330 0.8184 0.1028 0.061 Uiso 0.4 1 d R U P . .
H15B H 0.3881 0.8383 0.1408 0.061 Uiso 0.4 1 d R U P . .
O16W O 1.0114(7) 0.9035(3) 0.7191(7) 0.038(2) Uani 0.4 1 d . . P G 2
H16A H 0.9999 0.9167 0.7550 0.046 Uiso 0.4 1 d R U P G 2
H16B H 1.0030 0.9174 0.6735 0.046 Uiso 0.4 1 d R U P G 2
Si1 Si 0.51583(15) 1.2500 0.25319(17) 0.0347(5) Uani 1 2 d S T P . .
W1 W 0.51133(2) 1.13440(2) 0.24668(2) 0.05541(10) Uani 1 1 d . . . . .
W2 W 0.71263(2) 1.19476(2) 0.40005(2) 0.05176(9) Uani 1 1 d . . . . .
W3 W 0.71000(3) 1.2500 0.23269(3) 0.04960(10) Uani 1 2 d S T P . .
W4 W 0.50889(2) 1.31053(2) 0.07928(2) 0.04812(8) Uani 1 1 d . . . . .
W5 W 0.32953(2) 1.31045(2) 0.10609(2) 0.04837(8) Uani 1 1 d . . . . .
W6 W 0.33467(3) 1.2500 0.29044(4) 0.05376(11) Uani 1 2 d S T P . .
W7 W 0.51919(3) 1.19478(2) 0.43208(2) 0.05516(9) Uani 1 1 d . . . . .

loop_
_atom_site_aniso_label
_atom_site_aniso_U_11
_atom_site_aniso_U_22
_atom_site_aniso_U_33
_atom_site_aniso_U_23
_atom_site_aniso_U_13
_atom_site_aniso_U_12
C1 0.032(2) 0.032(3) 0.035(3) -0.008(2) 0.009(2) -0.003(2)
C2 0.030(2) 0.033(3) 0.055(4) 0.003(2) 0.016(3) -0.0032(19)
C3 0.037(3) 0.037(3) 0.043(3) 0.009(3) 0.014(2) -0.008(2)
C4 0.038(2) 0.031(3) 0.038(3) 0.013(2) 0.009(2) -0.002(2)
C5 0.0218(18) 0.030(2) 0.027(2) 0.0045(19) 0.0047(16) 0.0028(16)
C6 0.049(3) 0.032(3) 0.044(3) 0.003(2) 0.030(3) -0.002(2)
C7 0.053(3) 0.025(2) 0.038(3) -0.001(2) 0.024(3) -0.003(2)
C8 0.038(2) 0.029(3) 0.030(2) -0.0061(19) 0.016(2) -0.0096(19)
C9 0.021(2) 0.035(3) 0.043(3) -0.018(2) 0.002(2) -0.0026(18)
C10 0.036(2) 0.043(3) 0.022(2) 0.004(2) 0.013(2) 0.005(2)
C11 0.029(2) 0.032(2) 0.029(2) 0.003(2) 0.009(2) 0.0082(19)
C12 0.036(2) 0.036(3) 0.0106(16) 0.0108(16) 0.0057(15) 0.0074(18)
C13 0.0255(19) 0.028(2) 0.0189(18) 0.0019(17) -0.0028(16) -0.0019(16)
C14 0.046(3) 0.027(3) 0.036(3) -0.0068(19) 0.004(2) -0.010(2)
C15 0.034(2) 0.030(2) 0.048(3) 0.007(2) 0.020(2) 0.008(2)
C16 0.035(3) 0.043(4) 0.063(5) 0.024(3) 0.020(3) 0.011(2)
C17 0.029(2) 0.027(2) 0.038(3) 0.009(2) 0.021(2) 0.0047(17)
C18 0.028(2) 0.034(2) 0.037(3) 0.004(2) 0.022(2) 0.0107(18)
C19 0.042(3) 0.027(2) 0.027(2) -0.009(2) 0.012(2) -0.008(2)
C20 0.035(3) 0.043(3) 0.024(2) 0.001(2) 0.016(2) -0.009(2)
C21 0.038(3) 0.041(3) 0.033(3) 0.005(2) 0.024(2) 0.012(2)
C22 0.048(3) 0.038(3) 0.040(3) 0.009(2) 0.030(3) 0.008(2)
C23 0.040(3) 0.036(2) 0.016(2) -0.0124(19) 0.0049(19) -0.007(2)
C24 0.032(3) 0.034(3) 0.034(3) 0.005(2) 0.004(2) 0.003(2)
C25 0.029(2) 0.027(2) 0.031(2) 0.0021(19) 0.0125(19) 0.0043(18)
C26 0.0200(18) 0.046(3) 0.023(2) -0.007(2) 0.0047(16) -0.0030(18)
C27 0.035(2) 0.034(3) 0.041(3) -0.015(2) 0.020(2) -0.006(2)
C28 0.036(2) 0.040(3) 0.018(2) -0.007(2) 0.0087(19) -0.010(2)
C29 0.0238(19) 0.031(2) 0.031(2) -0.0050(19) 0.0129(18) -0.0027(17)
C30 0.029(2) 0.037(3) 0.025(2) -0.002(2) 0.0102(18) 0.008(2)
C31 0.031(2) 0.036(3) 0.025(2) -0.0029(19) 0.0110(19) -0.0028(19)
C32 0.027(2) 0.040(3) 0.024(2) -0.002(2) 0.0037(18) -0.002(2)
C33 0.023(2) 0.050(3) 0.027(2) -0.011(2) 0.0034(18) -0.012(2)
C34 0.035(2) 0.034(2) 0.031(3) -0.010(2) 0.014(2) -0.008(2)
C35 0.0227(19) 0.039(3) 0.019(2) 0.0079(19) 0.0001(16) 0.0011(18)
C36 0.0201(17) 0.029(2) 0.024(2) 0.0017(17) 0.0050(16) 0.0039(16)
C37 0.034(2) 0.0223(19) 0.035(3) -0.0059(19) 0.013(2) -0.0006(18)
C38 0.037(2) 0.0232(19) 0.0210(19) 0.0031(16) 0.0154(18) 0.0099(17)
C39 0.026(2) 0.033(2) 0.036(3) 0.002(2) 0.012(2) 0.0076(19)
C40 0.046(3) 0.025(2) 0.028(3) -0.0056(19) 0.007(2) 0.001(2)
C41 0.033(3) 0.026(2) 0.055(4) 0.011(2) 0.024(3) 0.0051(19)
C42 0.025(2) 0.047(3) 0.047(3) 0.021(3) 0.019(2) 0.019(2)
C43 0.023(2) 0.036(2) 0.029(2) 0.000(2) 0.0110(18) 0.0021(18)
C44 0.035(3) 0.036(3) 0.026(2) 0.004(2) 0.008(2) -0.001(2)
N1 0.030(2) 0.032(2) 0.036(2) 0.005(2) 0.0119(18) -0.0041(17)
N2 0.033(2) 0.033(2) 0.033(2) -0.0002(18) 0.0190(18) -0.0010(17)
N3 0.037(2) 0.029(2) 0.0196(18) 0.0033(16) 0.0076(16) 0.0014(17)
N4 0.032(2) 0.031(2) 0.034(2) 0.0032(19) 0.0117(19) 0.0021(18)
N5 0.038(2) 0.031(3) 0.038(3) 0.013(2) 0.009(2) -0.002(2)
N6 0.049(3) 0.032(3) 0.044(3) 0.003(2) 0.030(3) -0.002(2)
N7 0.036(2) 0.036(3) 0.0106(16) 0.0108(16) 0.0057(15) 0.0074(18)
N8 0.046(3) 0.027(3) 0.036(3) -0.0068(19) 0.004(2) -0.010(2)
Nd1 0.02769(13) 0.03078(14) 0.02558(14) 0.00152(9) 0.00912(11) 0.00412(9)
Nd2 0.02808(13) 0.03158(14) 0.02540(14) 0.00529(9) 0.00985(11) 0.00408(9)
Nd3 0.02865(13) 0.03078(14) 0.02592(14) 0.00334(9) 0.00965(11) 0.00381(9)
Nd4 0.02839(13) 0.03063(14) 0.02497(14) 0.00163(9) 0.00958(11) 0.00438(9)
O1 0.0226(16) 0.0270(18) 0.044(2) 0.0105(17) -0.0022(16) 0.0067(14)
O2 0.0327(19) 0.038(2) 0.039(2) 0.0020(18) 0.0070(18) 0.0086(16)
O3 0.041(2) 0.0300(19) 0.038(2) 0.0011(16) 0.0188(18) 0.0027(15)
O4 0.041(2) 0.036(2) 0.0296(19) 0.0113(16) 0.0176(17) 0.0066(16)
O5 0.0292(17) 0.0270(17) 0.040(2) 0.0064(16) 0.0146(16) 0.0016(14)
O6 0.038(2) 0.0279(18) 0.039(2) -0.0052(16) 0.0199(18) 0.0048(15)
O7 0.043(2) 0.0298(19) 0.037(2) -0.0016(16) 0.0236(18) 0.0042(15)
O8 0.039(2) 0.036(2) 0.031(2) 0.0146(16) 0.0186(17) 0.0078(16)
O9 0.0257(18) 0.041(2) 0.033(2) -0.0023(17) 0.0064(15) -0.0076(15)
O10 0.0327(18) 0.0288(18) 0.042(2) 0.0057(17) 0.0178(17) 0.0005(15)
O11 0.041(2) 0.0275(18) 0.0200(16) -0.0054(14) 0.0014(15) -0.0022(15)
O12 0.0269(18) 0.0326(19) 0.045(3) 0.0008(18) 0.0067(17) 0.0087(15)
O13 0.0368(19) 0.0373(19) 0.0298(19) 0.0053(16) 0.0191(16) -0.0003(16)
O14 0.0286(17) 0.039(2) 0.0260(18) 0.0050(16) 0.0066(15) -0.0028(16)
O15 0.0317(18) 0.0308(19) 0.0271(18) -0.0048(15) 0.0080(15) 0.0031(15)
O16 0.0357(19) 0.042(2) 0.0216(16) 0.0006(16) 0.0100(15) 0.0040(16)
O17 0.0306(17) 0.0354(19) 0.0283(18) -0.0024(15) 0.0129(15) -0.0036(15)
O18 0.0335(18) 0.0296(18) 0.0310(19) 0.0059(15) 0.0126(16) 0.0020(15)
O19 0.0284(17) 0.036(2) 0.0194(16) -0.0067(15) -0.0003(13) -0.0040(15)
O20 0.0267(17) 0.0354(19) 0.043(2) -0.0073(18) 0.0168(16) -0.0118(15)
O21 0.0286(18) 0.0308(18) 0.0323(19) -0.0062(16) 0.0050(15) 0.0016(14)
O22 0.0354(19) 0.0278(18) 0.032(2) 0.0063(15) 0.0120(16) 0.0055(15)
O23 0.0296(18) 0.041(2) 0.0248(18) 0.0031(17) -0.0013(15) -0.0047(16)
O24 0.0332(19) 0.039(2) 0.0211(17) -0.0071(15) 0.0022(14) -0.0043(16)
O1A 0.049(3) 0.029(2) 0.061(4) 0.008(2) 0.002(3) 0.005(2)
O2A 0.052(3) 0.030(2) 0.051(3) -0.009(2) 0.008(2) 0.008(2)
O3A 0.079(7) 0.051(5) 0.118(10) 0.000 0.072(7) 0.000
O4A 0.067(4) 0.058(3) 0.047(3) 0.017(3) 0.021(3) -0.015(3)
O5A 0.053(3) 0.0241(18) 0.073(4) 0.013(2) 0.023(3) 0.0019(18)
O6A 0.046(5) 0.072(6) 0.094(8) 0.000 0.031(5) 0.000
O7A 0.062(3) 0.053(3) 0.034(2) -0.008(2) 0.006(2) 0.000(3)
O8A 0.051(3) 0.028(2) 0.056(3) 0.007(2) 0.005(2) -0.0076(19)
O9A 0.046(3) 0.027(2) 0.060(3) -0.003(2) 0.002(2) 0.0031(19)
O10A 0.041(2) 0.050(3) 0.055(3) 0.006(2) 0.015(2) 0.005(2)
O11A 0.046(3) 0.038(2) 0.043(3) 0.011(2) -0.001(2) 0.003(2)
O12A 0.051(3) 0.041(2) 0.043(3) -0.001(2) 0.013(2) 0.005(2)
O13A 0.055(4) 0.061(5) 0.041(4) 0.000 0.015(3) 0.000
O14A 0.047(3) 0.048(3) 0.050(3) -0.003(2) 0.005(2) 0.008(2)
O15A 0.0225(17) 0.060(3) 0.049(3) 0.006(2) 0.0000(18) 0.0046(19)
O16A 0.035(3) 0.034(3) 0.039(3) 0.000 0.000(3) 0.000
O17A 0.061(4) 0.052(4) 0.043(4) 0.000 0.030(4) 0.000
O18A 0.056(3) 0.028(2) 0.054(3) 0.008(2) -0.012(3) -0.006(2)
O19A 0.048(3) 0.025(3) 0.036(3) 0.000 -0.003(3) 0.000
O20A 0.039(2) 0.035(2) 0.080(4) -0.012(3) 0.015(3) 0.0021(19)
O21A 0.027(3) 0.048(4) 0.047(4) 0.000 0.009(3) 0.000
O22A 0.047(2) 0.0293(17) 0.0257(19) -0.0114(15) 0.0039(17) 0.0011(17)
O23A 0.036(3) 0.035(3) 0.037(3) 0.000 0.007(2) 0.000
O1W 0.0328(18) 0.0297(18) 0.034(2) -0.0009(16) 0.0092(15) -0.0029(15)
O2W 0.0319(18) 0.0319(19) 0.033(2) 0.0023(16) 0.0056(15) 0.0055(15)
O3W 0.0342(19) 0.037(2) 0.035(2) 0.0060(17) 0.0137(16) 0.0042(16)
O4W 0.0370(19) 0.034(2) 0.034(2) -0.0033(16) 0.0106(16) 0.0051(16)
O5W 0.051(5) 0.043(4) 0.041(4) 0.000 0.018(4) 0.000
O6W 0.048(7) 0.054(7) 0.074(10) -0.024(7) 0.032(7) -0.022(6)
O7W 0.044 0.040 0.031 0.006 0.005 0.001
O8W 0.049(5) 0.038(4) 0.050(5) 0.000 0.023(4) 0.000
O9W 0.041(3) 0.038(3) 0.038(3) -0.0087(18) 0.0221(19) 0.0075(18)
O10W 0.052(6) 0.041(5) 0.058(7) 0.001(5) 0.018(5) 0.003(4)
O11W 0.090(8) 0.055(5) 0.074(7) 0.000 0.025(6) 0.000
O12W 0.023(2) 0.018(2) 0.018(2) -0.0007(16) 0.0045(15) -0.0075(16)
O13W 0.041(6) 0.064(8) 0.030(5) 0.000(5) -0.001(4) 0.014(6)
O14W 0.115(14) 0.040(7) 0.071(10) -0.011(7) 0.072(11) -0.011(8)
O15W 0.050(6) 0.031(5) 0.038(6) 0.004(4) 0.020(5) 0.000(4)
O16W 0.036(5) 0.028(4) 0.022(4) 0.004(3) -0.008(4) 0.000(4)
Si1 0.0280(10) 0.0266(9) 0.0367(11) 0.000 0.0061(8) 0.000
W1 0.04636(15) 0.03402(13) 0.04958(17) -0.00271(11) -0.00417(12) 0.00264(10)
W2 0.04115(14) 0.03622(12) 0.04421(15) -0.00336(10) -0.00482(12) -0.00457(10)
W3 0.04312(19) 0.04148(19) 0.0528(2) 0.000 0.01492(17) 0.000
W4 0.04921(15) 0.03939(14) 0.04399(15) -0.00171(11) 0.01394(12) 0.00578(10)
W5 0.04099(13) 0.03727(14) 0.04023(15) -0.00616(10) -0.00040(11) -0.00358(10)
W6 0.0477(2) 0.0561(2) 0.0496(2) 0.000 0.01797(18) 0.000
W7 0.05360(17) 0.05508(17) 0.04432(16) -0.00011(13) 0.01457(13) 0.00527(13)

loop_
_atom_type_symbol
_atom_type_description
_atom_type_scat_dispersion_real
_atom_type_scat_dispersion_imag
_atom_type_scat_source
C C 0.0033 0.0016 'International Tables Vol C Tables 4.2.6.8 and 6.1.1.4'
H H 0.0000 0.0000 'International Tables Vol C Tables 4.2.6.8 and 6.1.1.4'
N N 0.0061 0.0033 'International Tables Vol C Tables 4.2.6.8 and 6.1.1.4'
Nd Nd -0.1943 3.0179 'International Tables Vol C Tables 4.2.6.8 and 6.1.1.4'
O O 0.0106 0.0060 'International Tables Vol C Tables 4.2.6.8 and 6.1.1.4'
Si Si 0.0817 0.0704 'International Tables Vol C Tables 4.2.6.8 and 6.1.1.4'
W W -0.8490 6.8722 'International Tables Vol C Tables 4.2.6.8 and 6.1.1.4'

loop_
_geom_angle_atom_site_label_1
_geom_angle_atom_site_label_2
_geom_angle_atom_site_label_3
_geom_angle
_geom_angle_site_symmetry_1
_geom_angle_site_symmetry_3
O2 C1 O1 125.1(6) . .
O2 C1 C3 117.1(6) . .
O1 C1 C3 117.8(6) . .
C3 C2 C2 118.5(4) . 4_575
C3 C2 H2 120.8 . .
C2 C2 H2 120.8 4_575 .
C2 C3 N5 121.4(7) . .
C2 C3 C4 121.4(7) . .
C2 C3 C1 113.4(6) . .
N5 C3 C1 125.2(6) . .
C4 C3 C1 125.2(6) . .
C4 C4 C3 120.1(4) 4_575 .
C4 C4 H4 120.0 4_575 .
C3 C4 H4 120.0 . .
O4 C5 O3 123.5(5) . .
O4 C5 C7 118.0(5) . .
O3 C5 C7 118.2(6) . .
C6 C6 C7 119.8(3) 4_575 .
C6 C6 H6 120.1 4_575 .
C7 C6 H6 120.1 . .
C8 C7 N6 119.6(5) . .
C8 C7 C6 119.6(5) . .
C8 C7 C5 119.8(6) . .
N6 C7 C5 119.8(6) . .
C6 C7 C5 119.8(6) . .
C8 C8 C7 120.2(3) 4_575 .
C8 C8 H8 119.9 4_575 .
C7 C8 H8 119.9 . .
O6 C9 O5 131.9(5) . .
O6 C9 C11 116.7(5) . .
O5 C9 C11 111.4(5) . .
C11 C10 C10 121.9(4) . 4_575
C11 C10 H10 119.1 . .
C10 C10 H10 119.1 4_575 .
C10 C11 N7 115.6(5) . .
C10 C11 C12 115.6(5) . .
C10 C11 C9 125.8(6) . .
N7 C11 C9 118.4(4) . .
C12 C11 C9 118.4(4) . .
C12 C12 C11 122.5(3) 4_575 .
C12 C12 H12 118.8 4_575 .
C11 C12 H12 118.8 . .
O7 C13 O8 124.2(5) . .
O7 C13 C15 114.9(6) . .
O8 C13 C15 120.2(5) . .
C15 C14 C14 122.9(4) . 4_575
C15 C14 H14 118.6 . .
C14 C14 H14 118.6 4_575 .
N8 C15 C16 118.0(6) . .
C14 C15 C16 118.0(6) . .
N8 C15 C13 121.9(6) . .
C14 C15 C13 121.9(6) . .
C16 C15 C13 120.1(6) . .
C16 C16 C15 119.1(4) 4_575 .
C16 C16 H16 120.5 4_575 .
C15 C16 H16 120.5 . .
O10 C17 O9 118.9(5) . .
O10 C17 C18 118.4(5) . .
O9 C17 C18 121.7(5) . .
O10 C17 Nd1 57.6(3) . .
O9 C17 Nd1 61.4(3) . .
C18 C17 Nd1 168.0(4) . .
N1 C18 C19 124.2(6) . .
N1 C18 C17 112.1(5) . .
C19 C18 C17 123.6(5) . .
C20 C19 C18 120.2(6) . .
C20 C19 H19 119.9 . .
C18 C19 H19 119.9 . .
C19 C20 C21 117.6(6) . .
C19 C20 H20 121.2 . .
C21 C20 H20 121.2 . .
C22 C21 C20 116.6(5) . .
C22 C21 C23 120.8(5) . .
C20 C21 C23 122.6(6) . .
N1 C22 C21 124.5(4) . .
N1 C22 H22 117.8 . .
C21 C22 H22 117.7 . .
O11 C23 O12 121.1(6) . .
O11 C23 C21 121.4(6) . .
O12 C23 C21 117.5(6) . .
O13 C24 O14 127.4(7) . .
O13 C24 C25 119.9(6) . .
O14 C24 C25 112.4(6) . .
C26 C25 C29 117.2(5) . .
C26 C25 C24 123.3(5) . .
C29 C25 C24 119.3(5) . .
C25 C26 C27 118.1(5) . .
C25 C26 H26 121.0 . .
C27 C26 H26 121.0 . .
C28 C27 C26 120.3(6) . .
C28 C27 H27 119.8 . .
C26 C27 H27 119.8 . .
N2 C28 C27 119.7(6) . .
N2 C28 C30 118.2(5) . .
C27 C28 C30 122.1(6) . .
N2 C29 C25 123.3(5) . .
N2 C29 H29 118.4 . .
C25 C29 H29 118.4 . .
O16 C30 O15 118.2(5) . .
O16 C30 C28 127.5(6) . .
O15 C30 C28 113.9(5) . .
O16 C30 Nd4 61.0(3) . 3_676
O15 C30 Nd4 57.4(3) . 3_676
C28 C30 Nd4 166.0(4) . 3_676
O18 C31 O17 119.6(6) . .
O18 C31 C32 120.6(6) . .
O17 C31 C32 119.7(5) . .
O18 C31 Nd2 56.2(3) . .
O17 C31 Nd2 63.8(3) . .
C32 C31 Nd2 170.7(4) . .
C33 C32 N3 126.1(6) . .
C33 C32 C31 124.1(6) . .
N3 C32 C31 109.7(5) . .
C32 C33 C34 117.1(6) . .
C32 C33 H33 121.4 . .
C34 C33 H33 121.4 . .
C35 C34 C33 121.9(5) . .
C35 C34 H34 119.1 . .
C33 C34 H34 119.1 . .
C34 C35 C36 115.1(6) . .
C34 C35 C37 122.0(5) . .
C36 C35 C37 122.8(5) . .
N3 C36 C35 125.0(5) . .
N3 C36 H36 117.5 . .
C35 C36 H36 117.5 . .
O19 C37 O20 122.1(6) . .
O19 C37 C35 121.5(6) . .
O20 C37 C35 116.0(5) . .
O22 C38 O21 124.9(5) . .
O22 C38 C39 114.4(5) . .
O21 C38 C39 120.6(5) . .
O22 C38 Nd3 61.5(3) . .
O21 C38 Nd3 63.6(3) . .
C39 C38 Nd3 172.3(4) . .
N4 C39 C40 119.1(6) . .
N4 C39 C38 118.0(6) . .
C40 C39 C38 121.7(5) . .
C41 C40 C39 116.1(6) . .
C41 C40 H40 121.9 . .
C39 C40 H40 121.9 . .
C40 C41 C42 125.1(6) . .
C40 C41 H41 117.5 . .
C42 C41 H41 117.5 . .
C41 C42 C43 112.9(6) . .
C41 C42 C44 127.7(6) . .
C43 C42 C44 119.2(6) . .
N4 C43 C42 123.7(5) . .
N4 C43 H43 118.1 . .
C42 C43 H43 118.1 . .
O24 C44 O23 124.1(6) . .
O24 C44 C42 122.2(6) . .
O23 C44 C42 113.7(6) . .
C18 N1 C22 115.4(5) . .
C18 N1 Nd2 120.0(4) . .
C22 N1 Nd2 124.4(4) . .
C29 N2 C28 121.0(5) . .
C29 N2 Nd1 122.7(4) . 3_776
C28 N2 Nd1 116.3(4) . 3_776
C36 N3 C32 114.3(5) . .
C36 N3 Nd3 124.1(4) . .
C32 N3 Nd3 121.4(4) . .
C39 N4 C43 121.3(6) . .
C39 N4 Nd4 115.0(4) . .
C43 N4 Nd4 122.0(4) . .
N5 N5 C3 120.1(4) 4_575 .
N6 N6 C7 119.8(3) 4_575 .
N7 N7 C11 122.5(3) 4_575 .
C15 N8 N8 122.9(4) . 4_575
O23 Nd1 O13 141.05(16) 3_675 .
O23 Nd1 O8 78.81(15) 3_675 1_655
O13 Nd1 O8 128.53(14) . 1_655
O23 Nd1 O15 73.11(15) 3_675 3_776
O13 Nd1 O15 137.48(15) . 3_776
O8 Nd1 O15 69.64(14) 1_655 3_776
O23 Nd1 O1W 142.80(16) 3_675 .
O13 Nd1 O1W 67.66(15) . .
O8 Nd1 O1W 64.67(15) 1_655 .
O15 Nd1 O1W 99.15(15) 3_776 .
O23 Nd1 O10 75.57(16) 3_675 .
O13 Nd1 O10 66.39(15) . .
O8 Nd1 O10 142.63(16) 1_655 .
O15 Nd1 O10 126.09(14) 3_776 .
O1W Nd1 O10 131.12(15) . .
O23 Nd1 O1 88.68(17) 3_675 .
O13 Nd1 O1 75.53(16) . .
O8 Nd1 O1 75.17(14) 1_655 .
O15 Nd1 O1 142.75(15) 3_776 .
O1W Nd1 O1 75.85(14) . .
O10 Nd1 O1 77.48(13) . .
O23 Nd1 O9 73.54(15) 3_675 .
O13 Nd1 O9 87.86(15) . .
O8 Nd1 O9 143.14(15) 1_655 .
O15 Nd1 O9 79.23(14) 3_776 .
O1W Nd1 O9 142.09(14) . .
O10 Nd1 O9 50.11(13) . .
O1 Nd1 O9 127.10(12) . .
O23 Nd1 N2 126.03(16) 3_675 3_776
O13 Nd1 N2 76.09(15) . 3_776
O8 Nd1 N2 108.47(16) 1_655 3_776
O15 Nd1 N2 61.39(15) 3_776 3_776
O1W Nd1 N2 75.14(15) . 3_776
O10 Nd1 N2 108.55(15) . 3_776
O1 Nd1 N2 145.29(17) . 3_776
O9 Nd1 N2 70.98(14) . 3_776
O23 Nd1 C17 72.48(16) 3_675 .
O13 Nd1 C17 76.19(15) . .
O8 Nd1 C17 151.21(16) 1_655 .
O15 Nd1 C17 103.19(14) 3_776 .
O1W Nd1 C17 143.28(16) . .
O10 Nd1 C17 24.51(13) . .
O1 Nd1 C17 101.71(13) . .
O9 Nd1 C17 25.61(12) . .
N2 Nd1 C17 90.47(16) 3_776 .
O3 Nd2 O12 81.37(17) . 3_675
O3 Nd2 O14 79.79(16) . .
O12 Nd2 O14 141.65(18) 3_675 .
O3 Nd2 O10 136.71(15) . .
O12 Nd2 O10 138.57(17) 3_675 .
O14 Nd2 O10 73.73(16) . .
O3 Nd2 O2W 88.52(16) . .
O12 Nd2 O2W 66.80(17) 3_675 .
O14 Nd2 O2W 144.96(15) . .
O10 Nd2 O2W 93.90(16) . .
O3 Nd2 O18 77.86(15) . .
O12 Nd2 O18 69.94(17) 3_675 .
O14 Nd2 O18 73.60(15) . .
O10 Nd2 O18 124.41(15) . .
O2W Nd2 O18 136.08(15) . .
O3 Nd2 N1 154.99(16) . .
O12 Nd2 N1 78.02(17) 3_675 .
O14 Nd2 N1 125.21(15) . .
O10 Nd2 N1 60.76(16) . .
O2W Nd2 N1 70.44(16) . .
O18 Nd2 N1 107.70(16) . .
O3 Nd2 O17 125.26(15) . .
O12 Nd2 O17 91.82(14) 3_675 .
O14 Nd2 O17 72.82(14) . .
O10 Nd2 O17 78.39(14) . .
O2W Nd2 O17 137.84(14) . .
O18 Nd2 O17 49.46(13) . .
N1 Nd2 O17 69.74(15) . .
O3 Nd2 O2 75.56(16) . .
O12 Nd2 O2 125.59(16) 3_675 .
O14 Nd2 O2 81.02(16) . .
O10 Nd2 O2 67.03(15) . .
O2W Nd2 O2 64.05(15) . .
O18 Nd2 O2 145.93(15) . .
N1 Nd2 O2 105.42(17) . .
O17 Nd2 O2 141.29(14) . .
O3 Nd2 C31 100.99(17) . .
O12 Nd2 C31 81.42(16) 3_675 .
O14 Nd2 C31 69.89(16) . .
O10 Nd2 C31 101.22(16) . .
O2W Nd2 C31 145.13(15) . .
O18 Nd2 C31 24.54(14) . .
N1 Nd2 C31 89.84(17) . .
O17 Nd2 C31 25.01(14) . .
O2 Nd2 C31 150.79(15) . .
O5 Nd3 O11 81.63(16) . 3_675
O5 Nd3 O20 80.53(15) . 3_676
O11 Nd3 O20 142.00(16) 3_675 3_676
O5 Nd3 O4 72.13(15) . .
O11 Nd3 O4 76.01(14) 3_675 .
O20 Nd3 O4 128.48(15) 3_676 .
O5 Nd3 O18 139.11(15) . .
O11 Nd3 O18 71.61(16) 3_675 .
O20 Nd3 O18 138.36(14) 3_676 .
O4 Nd3 O18 71.77(14) . .
O5 Nd3 O3W 85.25(15) . .
O11 Nd3 O3W 142.32(15) 3_675 .
O20 Nd3 O3W 68.65(16) 3_676 .
O4 Nd3 O3W 66.35(15) . .
O18 Nd3 O3W 97.30(14) . .
O5 Nd3 O22 74.83(14) . .
O11 Nd3 O22 76.83(15) 3_675 .
O20 Nd3 O22 66.22(15) 3_676 .
O4 Nd3 O22 139.62(15) . .
O18 Nd3 O22 125.59(14) . .
O3W Nd3 O22 132.88(15) . .
O5 Nd3 O21 122.04(14) . .
O11 Nd3 O21 72.25(14) 3_675 .
O20 Nd3 O21 89.50(16) 3_676 .
O4 Nd3 O21 142.01(14) . .
O18 Nd3 O21 78.77(14) . .
O3W Nd3 O21 142.51(14) . .
O22 Nd3 O21 49.53(14) . .
O5 Nd3 N3 153.14(16) . .
O11 Nd3 N3 125.20(16) 3_675 .
O20 Nd3 N3 77.60(15) 3_676 .
O4 Nd3 N3 110.39(16) . .
O18 Nd3 N3 60.76(16) . .
O3W Nd3 N3 72.41(14) . .
O22 Nd3 N3 109.62(15) . .
O21 Nd3 N3 73.35(13) . .
O5 Nd3 C38 98.03(15) . .
O11 Nd3 C38 72.14(14) 3_675 .
O20 Nd3 C38 77.50(15) 3_676 .
O4 Nd3 C38 147.74(14) . .
O18 Nd3 C38 102.28(14) . .
O3W Nd3 C38 145.00(14) . .
O22 Nd3 C38 24.53(14) . .
O21 Nd3 C38 25.02(14) . .
N3 Nd3 C38 92.29(15) . .
O19 Nd4 O7 82.03(16) 3_676 .
O19 Nd4 O22 72.22(16) 3_676 .
O7 Nd4 O22 139.57(15) . .
O19 Nd4 O24 143.19(17) 3_676 3_575
O7 Nd4 O24 81.72(16) . 3_575
O22 Nd4 O24 136.30(16) . 3_575
O19 Nd4 O6 76.88(15) 3_676 .
O7 Nd4 O6 70.07(15) . .
O22 Nd4 O6 74.01(14) . .
O24 Nd4 O6 126.89(15) 3_575 .
O19 Nd4 O4W 146.89(15) 3_676 .
O7 Nd4 O4W 82.35(16) . .
O22 Nd4 O4W 102.62(16) . .
O24 Nd4 O4W 61.76(15) 3_575 .
O6 Nd4 O4W 70.38(15) . .
O19 Nd4 O15 74.40(14) 3_676 3_676
O7 Nd4 O15 75.76(14) . 3_676
O22 Nd4 O15 123.87(15) . 3_676
O24 Nd4 O15 69.67(15) 3_575 3_676
O6 Nd4 O15 137.74(15) . 3_676
O4W Nd4 O15 128.89(15) . 3_676
O19 Nd4 O16 72.42(14) 3_676 3_676
O7 Nd4 O16 124.29(15) . 3_676
O22 Nd4 O16 77.08(15) . 3_676
O24 Nd4 O16 90.20(14) 3_575 3_676
O6 Nd4 O16 142.87(14) . 3_676
O4W Nd4 O16 139.60(14) . 3_676
O15 Nd4 O16 50.20(14) 3_676 3_676
O19 Nd4 N4 124.64(16) 3_676 .
O7 Nd4 N4 153.31(16) . .
O22 Nd4 N4 59.86(15) . .
O24 Nd4 N4 76.45(16) 3_575 .
O6 Nd4 N4 111.76(16) . .
O4W Nd4 N4 73.91(16) . .
O15 Nd4 N4 109.98(15) 3_676 .
O16 Nd4 N4 71.41(15) 3_676 .
O19 Nd4 C30 70.35(15) 3_676 3_676
O7 Nd4 C30 100.70(16) . 3_676
O22 Nd4 C30 99.29(16) . 3_676
O24 Nd4 C30 80.57(15) 3_575 3_676
O6 Nd4 C30 146.97(15) . 3_676
O4W Nd4 C30 141.53(14) . 3_676
O15 Nd4 C30 26.08(15) 3_676 3_676
O16 Nd4 C30 24.18(15) 3_676 3_676
N4 Nd4 C30 90.76(17) . 3_676
C1 O1 Nd1 124.0(4) . .
C1 O2 Nd2 122.4(4) . .
C5 O3 Nd2 144.6(4) . .
C5 O4 Nd3 132.6(3) . .
C9 O5 Nd3 143.3(4) . .
C9 O6 Nd4 131.2(4) . .
C13 O7 Nd4 142.3(4) . .
C13 O8 Nd1 131.1(3) . 1_455
C17 O9 Nd1 93.0(3) . .
C17 O10 Nd2 126.0(4) . .
C17 O10 Nd1 97.9(3) . .
Nd2 O10 Nd1 135.61(19) . .
C23 O11 Nd3 134.5(4) . 3_675
C23 O12 Nd2 136.7(4) . 3_675
C24 O13 Nd1 136.1(5) . .
C24 O14 Nd2 130.5(4) . .
C30 O15 Nd1 127.4(4) . 3_776
C30 O15 Nd4 96.6(4) . 3_676
Nd1 O15 Nd4 135.37(18) 3_776 3_676
C30 O16 Nd4 94.8(4) . 3_676
C31 O17 Nd2 91.2(4) . .
C31 O18 Nd2 99.3(4) . .
C31 O18 Nd3 125.3(4) . .
Nd2 O18 Nd3 135.09(19) . .
C37 O19 Nd4 136.6(4) . 3_676
C37 O20 Nd3 137.4(4) . 3_676
C38 O21 Nd3 91.4(3) . .
C38 O22 Nd4 129.6(4) . .
C38 O22 Nd3 94.0(3) . .
Nd4 O22 Nd3 136.20(18) . .
C44 O23 Nd1 131.5(4) . 3_675
C44 O24 Nd4 137.3(4) . 3_575
W7 O8A W2 145.7(4) . .
W2 O9A W3 123.7(3) . .
W3 O10A W4 157.0(4) . .
W4 O11A W5 125.1(3) . .
W5 O12A W6 158.2(3) . .
W6 O13A W7 104.7(3) . .
W6 O13A W7 104.7(3) . 4_585
W7 O13A W7 95.1(4) . 4_585
W7 O14A W1 142.0(4) . .
W2 O15A W1 154.5(4) . .
W2 O16A W2 120.0(3) 4_585 .
W4 O17A W4 149.8(5) . 4_585
W4 O18A W1 122.1(3) . 4_585
W5 O19A W5 156.1(4) 4_585 .
W5 O20A W1 123.9(3) . 4_585
Si1 O21A W2 122.8(3) . 4_585
Si1 O21A W2 122.8(3) . .
W2 O21A W2 91.7(2) 4_585 .
Si1 O21A W3 126.0(4) . .
W2 O21A W3 92.1(2) 4_585 .
W2 O21A W3 92.1(2) . .
Si1 O22A W4 125.6(3) . .
Si1 O22A W5 124.9(3) . .
W4 O22A W5 90.58(16) . .
Si1 O22A W1 125.4(2) . 4_585
W4 O22A W1 89.94(19) . 4_585
W5 O22A W1 89.32(16) . 4_585
Si1 O23A W6 129.5(4) . .
Si1 O23A W7 123.3(2) . .
W6 O23A W7 90.7(2) . .
Si1 O23A W7 123.3(2) . 4_585
W6 O23A W7 90.7(2) . 4_585
W7 O23A W7 87.5(2) . 4_585
Nd1 O1W H1WA 111(7) . .
Nd1 O1W H1WB 95(6) . .
H1WA O1W H1WB 110(5) . .
Nd2 O2W H2WA 109.9 . .
Nd2 O2W H2WB 109.5 . .
H2WA O2W H2WB 109.5 . .
Nd3 O3W H3WA 101(6) . .
Nd3 O3W H3WB 110(6) . .
H3WA O3W H3WB 109(4) . .
Nd4 O4W H4WA 124(5) . .
Nd4 O4W H4WB 120(5) . .
H4WA O4W H4WB 114(5) . .
H5WA O5W H5WB 109.5 . .
H6WA O6W H6WB 109.5 . .
H7WA O7W H7WB 109.5 . .
H8WA O8W H8WB 109.5 . .
H9WA O9W H9WB 109.5 . .
H10A O10W H10B 107.5 . .
H11A O11W H11B 109.9 . .
H12A O12W H12B 125.3 . .
H13A O13W H13B 113.2 . .
H14A O14W H14B 114.6 . .
H15A O15W H15B 109.5 . .
H16A O16W H16B 117.9 . .
O23A Si1 O22A 108.5(3) . .
O23A Si1 O22A 108.5(3) . 4_585
O22A Si1 O22A 109.7(3) . 4_585
O23A Si1 O21A 113.3(4) . .
O22A Si1 O21A 108.3(3) . .
O22A Si1 O21A 108.3(3) 4_585 .
O1A W1 O15A 91.5(3) . .
O1A W1 O20A 112.5(2) . 4_585
O15A W1 O20A 155.9(2) . 4_585
O1A W1 O18A 98.5(3) . 4_585
O15A W1 O18A 87.9(3) . 4_585
O20A W1 O18A 86.3(3) 4_585 4_585
O1A W1 O14A 100.9(3) . .
O15A W1 O14A 87.0(3) . .
O20A W1 O14A 90.6(3) 4_585 .
O18A W1 O14A 160.1(2) 4_585 .
O1A W1 O22A 170.1(3) . 4_585
O15A W1 O22A 83.1(2) . 4_585
O20A W1 O22A 72.8(2) 4_585 4_585
O18A W1 O22A 73.1(2) 4_585 4_585
O14A W1 O22A 87.1(2) . 4_585
O2A W2 O15A 101.4(2) . .
O2A W2 O9A 99.1(3) . .
O15A W2 O9A 89.0(3) . .
O2A W2 O16A 100.7(2) . .
O15A W2 O16A 157.5(2) . .
O9A W2 O16A 91.5(3) . .
O2A W2 O8A 101.2(3) . .
O15A W2 O8A 85.9(3) . .
O9A W2 O8A 159.7(2) . .
O16A W2 O8A 86.0(3) . .
O2A W2 O21A 169.5(3) . .
O15A W2 O21A 84.7(2) . .
O9A W2 O21A 72.2(3) . .
O16A W2 O21A 74.1(2) . .
O8A W2 O21A 87.8(2) . .
O3A W3 O10A 97.5(5) . 4_585
O3A W3 O10A 97.5(5) . .
O10A W3 O10A 81.9(4) 4_585 .
O3A W3 O9A 107.7(4) . .
O10A W3 O9A 87.9(3) 4_585 .
O10A W3 O9A 153.8(3) . .
O3A W3 O9A 107.7(4) . 4_585
O10A W3 O9A 153.8(3) 4_585 4_585
O10A W3 O9A 87.8(3) . 4_585
O9A W3 O9A 91.0(3) . 4_585
O3A W3 O21A 179.4(6) . .
O10A W3 O21A 83.0(3) 4_585 .
O10A W3 O21A 83.0(3) . .
O9A W3 O21A 71.8(2) . .
O9A W3 O21A 71.8(2) 4_585 .
O4A W4 O11A 101.7(3) . .
O4A W4 O18A 103.6(3) . .
O11A W4 O18A 88.4(3) . .
O4A W4 O17A 102.2(3) . .
O11A W4 O17A 85.5(3) . .
O18A W4 O17A 154.2(3) . .
O4A W4 O10A 102.7(3) . .
O11A W4 O10A 155.2(3) . .
O18A W4 O10A 90.4(3) . .
O17A W4 O10A 84.9(3) . .
O4A W4 O22A 174.1(3) . .
O11A W4 O22A 72.7(2) . .
O18A W4 O22A 74.7(3) . .
O17A W4 O22A 79.6(3) . .
O10A W4 O22A 83.0(2) . .
O5A W5 O20A 98.8(3) . .
O5A W5 O12A 105.9(3) . .
O20A W5 O12A 93.0(3) . .
O5A W5 O19A 103.6(3) . .
O20A W5 O19A 157.6(3) . .
O12A W5 O19A 80.3(3) . .
O5A W5 O11A 101.5(3) . .
O20A W5 O11A 83.9(3) . .
O12A W5 O11A 152.6(2) . .
O19A W5 O11A 92.3(3) . .
O5A W5 O22A 170.2(2) . .
O20A W5 O22A 73.8(2) . .
O12A W5 O22A 81.4(2) . .
O19A W5 O22A 84.0(2) . .
O11A W5 O22A 71.5(2) . .
O6A W6 O12A 96.9(4) . 4_585
O6A W6 O12A 96.9(4) . .
O12A W6 O12A 80.6(3) 4_585 .
O6A W6 O13A 118.4(5) . .
O12A W6 O13A 127.3(2) 4_585 .
O12A W6 O13A 127.3(2) . .
O6A W6 O23A 175.7(5) . .
O12A W6 O23A 79.9(2) 4_585 .
O12A W6 O23A 79.9(2) . .
O13A W6 O23A 66.0(3) . .
O7A W7 O8A 98.6(3) . .
O7A W7 O14A 95.2(3) . .
O8A W7 O14A 93.4(3) . .
O7A W7 O13A 113.5(3) . .
O8A W7 O13A 129.5(2) . .
O14A W7 O13A 119.7(3) . .
O7A W7 O23A 172.8(3) . .
O8A W7 O23A 88.3(2) . .
O14A W7 O23A 86.5(2) . .
O13A W7 O23A 59.8(3) . .

loop_
_geom_bond_atom_site_label_1
_geom_bond_atom_site_label_2
_geom_bond_distance
_geom_bond_site_symmetry_2
C1 O2 1.247(8) .
C1 O1 1.287(7) .
C1 C3 1.517(9) .
C2 C3 1.316(9) .
C2 C2 1.425(12) 4_575
C2 H2 0.9300 .
C3 N5 1.405(9) .
C3 C4 1.405(9) .
C4 C4 1.273(11) 4_575
C4 H4 0.9300 .
C5 O4 1.253(7) .
C5 O3 1.282(7) .
C5 C7 1.464(8) .
C6 C6 1.370(11) 4_575
C6 C7 1.449(8) .
C6 H6 0.9300 .
C7 C8 1.460(8) .
C7 N6 1.449(8) .
C8 C8 1.343(10) 4_575
C8 H8 0.9300 .
C9 O6 1.205(7) .
C9 O5 1.228(6) .
C9 C11 1.5004(10) .
C10 C11 1.293(7) .
C10 C10 1.474(13) 4_575
C10 H10 0.9300 .
C11 N7 1.469(7) .
C11 C12 1.469(7) .
C12 C12 1.263(11) 4_575
C12 H12 0.9300 .
C13 O7 1.216(7) .
C13 O8 1.257(7) .
C13 C15 1.510(8) .
C14 C15 1.304(9) .
C14 C14 1.340(10) 4_575
C14 H14 0.9300 .
C15 N8 1.304(9) .
C15 C16 1.477(10) .
C16 C16 1.320(14) 4_575
C16 H16 0.9300 .
C17 O10 1.261(6) .
C17 O9 1.304(6) .
C17 C18 1.488(7) .
C17 Nd1 3.012(5) .
C18 N1 1.314(7) .
C18 C19 1.386(8) .
C19 C20 1.369(8) .
C19 H19 0.9300 .
C20 C21 1.410(8) .
C20 H20 0.9300 .
C21 C22 1.405(8) .
C21 C23 1.495(8) .
C22 N1 1.349(7) .
C22 H22 0.9301 .
C23 O11 1.237(8) .
C23 O12 1.313(8) .
C24 O13 1.214(8) .
C24 O14 1.300(7) .
C24 C25 1.504(10) .
C25 C26 1.392(7) .
C25 C29 1.449(7) .
C26 C27 1.418(8) .
C26 H26 0.9300 .
C27 C28 1.391(7) .
C27 H27 0.9300 .
C28 N2 1.380(7) .
C28 C30 1.454(8) .
C29 N2 1.269(8) .
C29 H29 0.9300 .
C30 O16 1.237(7) .
C30 O15 1.332(7) .
C30 Nd4 3.010(6) 3_676
C31 O18 1.254(7) .
C31 O17 1.260(7) .
C31 C32 1.513(8) .
C31 Nd2 2.980(6) .
C32 C33 1.323(8) .
C32 N3 1.382(8) .
C33 C34 1.425(8) .
C33 H33 0.9300 .
C34 C35 1.365(8) .
C34 H34 0.9300 .
C35 C36 1.432(7) .
C35 C37 1.456(9) .
C36 N3 1.357(7) .
C36 H36 0.9300 .
C37 O19 1.220(7) .
C37 O20 1.304(7) .
C38 O22 1.237(7) .
C38 O21 1.257(7) .
C38 C39 1.473(7) .
C38 Nd3 2.971(5) .
C39 N4 1.265(7) .
C39 C40 1.494(9) .
C40 C41 1.353(8) .
C40 H40 0.9300 .
C41 C42 1.358(8) .
C41 H41 0.9300 .
C42 C43 1.424(8) .
C42 C44 1.440(8) .
C43 N4 1.332(7) .
C43 H43 0.9300 .
C44 O24 1.244(8) .
C44 O23 1.323(8) .
N1 Nd2 2.669(5) .
N2 Nd1 2.702(5) 3_776
N3 Nd3 2.671(5) .
N4 Nd4 2.718(5) .
N5 N5 1.273(11) 4_575
N6 N6 1.370(11) 4_575
N7 N7 1.263(11) 4_575
N8 N8 1.340(10) 4_575
Nd1 O23 2.435(5) 3_675
Nd1 O13 2.472(5) .
Nd1 O8 2.475(4) 1_655
Nd1 O15 2.483(5) 3_776
Nd1 O1W 2.485(5) .
Nd1 O10 2.567(4) .
Nd1 O1 2.576(5) .
Nd1 O9 2.647(5) .
Nd1 N2 2.702(5) 3_776
Nd2 O3 2.352(5) .
Nd2 O12 2.419(4) 3_675
Nd2 O14 2.418(4) .
Nd2 O10 2.444(4) .
Nd2 O2W 2.448(5) .
Nd2 O18 2.508(5) .
Nd2 O17 2.674(4) .
Nd2 O2 2.695(5) .
Nd3 O5 2.382(4) .
Nd3 O11 2.422(4) 3_675
Nd3 O20 2.454(5) 3_676
Nd3 O4 2.501(5) .
Nd3 O18 2.519(5) .
Nd3 O3W 2.551(5) .
Nd3 O22 2.616(4) .
Nd3 O21 2.661(4) .
Nd4 O19 2.411(4) 3_676
Nd4 O7 2.413(5) .
Nd4 O22 2.428(5) .
Nd4 O24 2.445(5) 3_575
Nd4 O6 2.483(4) .
Nd4 O4W 2.523(5) .
Nd4 O15 2.552(5) 3_676
Nd4 O16 2.643(5) 3_676
Nd4 C30 3.010(6) 3_676
O8 Nd1 2.475(4) 1_455
O11 Nd3 2.422(4) 3_675
O12 Nd2 2.419(4) 3_675
O15 Nd1 2.483(5) 3_776
O15 Nd4 2.552(5) 3_676
O16 Nd4 2.643(5) 3_676
O19 Nd4 2.411(4) 3_676
O20 Nd3 2.454(5) 3_676
O23 Nd1 2.435(5) 3_675
O24 Nd4 2.445(5) 3_575
O1A W1 1.862(5) .
O2A W2 1.685(5) .
O3A W3 1.441(10) .
O4A W4 1.774(6) .
O5A W5 1.621(6) .
O6A W6 1.685(10) .
O7A W7 1.675(7) .
O8A W7 1.830(7) .
O8A W2 2.006(8) .
O9A W2 1.879(8) .
O9A W3 1.932(6) .
O10A W3 1.788(6) .
O10A W4 1.968(6) .
O11A W4 1.862(6) .
O11A W5 1.933(7) .
O12A W5 1.866(6) .
O12A W6 1.880(6) .
O13A W6 1.978(9) .
O13A W7 2.279(7) .
O13A W7 2.279(7) 4_585
O14A W7 1.849(6) .
O14A W1 2.037(7) .
O15A W2 1.871(6) .
O15A W1 1.902(5) .
O16A W2 1.942(3) 4_585
O16A W2 1.943(3) .
O17A W4 1.909(2) .
O17A W4 1.909(2) 4_585
O18A W4 1.882(6) .
O18A W1 1.957(8) 4_585
O19A W5 1.8816(15) 4_585
O19A W5 1.8817(15) .
O20A W5 1.873(6) .
O20A W1 1.914(6) 4_585
O21A Si1 1.657(7) .
O21A W2 2.344(5) 4_585
O21A W2 2.344(5) .
O21A W3 2.324(8) .
O22A Si1 1.556(5) .
O22A W4 2.369(6) .
O22A W5 2.371(5) .
O22A W1 2.384(4) 4_585
O23A Si1 1.553(8) .
O23A W6 2.313(7) .
O23A W7 2.431(5) .
O23A W7 2.431(5) 4_585
O1W H1WA 0.851(14) .
O1W H1WB 0.852(14) .
O2W H2WA 0.9602 .
O2W H2WB 0.9598 .
O3W H3WA 0.848(14) .
O3W H3WB 0.854(14) .
O4W H4WA 0.849(14) .
O4W H4WB 0.849(14) .
O5W H5WA 0.8500 .
O5W H5WB 0.8499 .
O6W H6WA 0.8499 .
O6W H6WB 0.8499 .
O7W H7WA 0.8500 .
O7W H7WB 0.8502 .
O8W H8WA 0.8498 .
O8W H8WB 0.8501 .
O9W H9WA 0.8499 .
O9W H9WB 0.8499 .
O10W H10A 0.8495 .
O10W H10B 0.8503 .
O11W H11A 0.8476 .
O11W H11B 0.8499 .
O12W H12A 0.8500 .
O12W H12B 0.8502 .
O13W H13A 0.8502 .
O13W H13B 0.8501 .
O14W H14A 0.8499 .
O14W H14B 0.8499 .
O15W H15A 0.8502 .
O15W H15B 0.8500 .
O16W H16A 0.8501 .
O16W H16B 0.8495 .
Si1 O22A 1.556(5) 4_585
W1 O20A 1.914(6) 4_585
W1 O18A 1.957(8) 4_585
W1 O22A 2.384(4) 4_585
W3 O10A 1.788(6) 4_585
W3 O9A 1.932(6) 4_585
W6 O12A 1.880(6) 4_585

loop_
_geom_torsion_atom_site_label_1
_geom_torsion_atom_site_label_2
_geom_torsion_atom_site_label_3
_geom_torsion_atom_site_label_4
_geom_torsion
_geom_torsion_site_symmetry_1
_geom_torsion_site_symmetry_4
C2 C2 C3 N5 -3.2(8) 4_575 .
C2 C2 C3 C4 -3.2(8) 4_575 .
C2 C2 C3 C1 179.1(4) 4_575 .
O2 C1 C3 C2 -176.7(7) . .
O1 C1 C3 C2 4.3(10) . .
O2 C1 C3 N5 5.7(11) . .
O1 C1 C3 N5 -173.3(7) . .
O2 C1 C3 C4 5.7(11) . .
O1 C1 C3 C4 -173.3(7) . .
C2 C3 C4 C4 3.3(9) . 4_575
C1 C3 C4 C4 -179.3(5) . 4_575
C6 C6 C7 C8 8.1(8) 4_575 .
C6 C6 C7 C5 177.8(4) 4_575 .
O4 C5 C7 C8 -25.5(8) . .
O3 C5 C7 C8 148.5(6) . .
O4 C5 C7 N6 164.9(6) . .
O3 C5 C7 N6 -21.2(9) . .
O4 C5 C7 C6 164.9(6) . .
O3 C5 C7 C6 -21.2(9) . .
N6 C7 C8 C8 -8.2(8) . 4_575
C6 C7 C8 C8 -8.2(8) . 4_575
C5 C7 C8 C8 -177.9(4) . 4_575
C10 C10 C11 N7 3.3(7) 4_575 .
C10 C10 C11 C12 3.3(7) 4_575 .
C10 C10 C11 C9 178.4(5) 4_575 .
O6 C9 C11 C10 -160.7(7) . .
O5 C9 C11 C10 21.9(10) . .
O6 C9 C11 N7 14.3(9) . .
O5 C9 C11 N7 -163.1(6) . .
O6 C9 C11 C12 14.3(9) . .
O5 C9 C11 C12 -163.1(6) . .
C10 C11 C12 C12 -3.4(7) . 4_575
C9 C11 C12 C12 -178.8(4) . 4_575
C14 C14 C15 C16 2.9(7) 4_575 .
C14 C14 C15 C13 -178.3(4) 4_575 .
O7 C13 C15 N8 -21.9(8) . .
O8 C13 C15 N8 166.9(6) . .
O7 C13 C15 C14 -21.9(8) . .
O8 C13 C15 C14 166.9(6) . .
O7 C13 C15 C16 156.9(5) . .
O8 C13 C15 C16 -14.2(8) . .
N8 C15 C16 C16 -2.7(7) . 4_575
C14 C15 C16 C16 -2.7(7) . 4_575
C13 C15 C16 C16 178.4(4) . 4_575
O10 C17 C18 N1 9.6(8) . .
O9 C17 C18 N1 178.1(6) . .
Nd1 C17 C18 N1 77.0(18) . .
O10 C17 C18 C19 -166.9(6) . .
O9 C17 C18 C19 1.5(9) . .
Nd1 C17 C18 C19 -99.5(18) . .
N1 C18 C19 C20 -4.2(9) . .
C17 C18 C19 C20 172.0(6) . .
C18 C19 C20 C21 5.2(9) . .
C19 C20 C21 C22 2.7(9) . .
C19 C20 C21 C23 -178.8(5) . .
C20 C21 C22 N1 -13.2(9) . .
C23 C21 C22 N1 168.3(6) . .
C22 C21 C23 O11 -166.2(6) . .
C20 C21 C23 O11 15.4(9) . .
C22 C21 C23 O12 13.8(8) . .
C20 C21 C23 O12 -164.6(6) . .
O13 C24 C25 C26 -165.2(6) . .
O14 C24 C25 C26 19.2(8) . .
O13 C24 C25 C29 9.6(8) . .
O14 C24 C25 C29 -166.0(5) . .
C29 C25 C26 C27 4.7(8) . .
C24 C25 C26 C27 179.6(5) . .
C25 C26 C27 C28 1.4(9) . .
C26 C27 C28 N2 -4.7(10) . .
C26 C27 C28 C30 174.1(6) . .
C26 C25 C29 N2 -8.3(8) . .
C24 C25 C29 N2 176.6(5) . .
N2 C28 C30 O16 -177.8(6) . .
C27 C28 C30 O16 3.4(10) . .
N2 C28 C30 O15 10.1(8) . .
C27 C28 C30 O15 -168.7(6) . .
N2 C28 C30 Nd4 58.4(19) . 3_676
C27 C28 C30 Nd4 -120.4(16) . 3_676
O18 C31 C32 C33 172.0(6) . .
O17 C31 C32 C33 -4.7(9) . .
O18 C31 C32 N3 -4.0(8) . .
O17 C31 C32 N3 179.3(5) . .
N3 C32 C33 C34 5.6(10) . .
C31 C32 C33 C34 -169.7(6) . .
C32 C33 C34 C35 -7.1(10) . .
C33 C34 C35 C36 3.2(9) . .
C33 C34 C35 C37 179.9(6) . .
C34 C35 C36 N3 2.6(8) . .
C37 C35 C36 N3 -174.1(5) . .
C34 C35 C37 O19 -19.6(9) . .
C36 C35 C37 O19 156.9(5) . .
C34 C35 C37 O20 167.5(6) . .
C36 C35 C37 O20 -16.0(8) . .
O22 C38 C39 N4 -5.4(8) . .
O21 C38 C39 N4 171.5(6) . .
O22 C38 C39 C40 -172.6(5) . .
O21 C38 C39 C40 4.3(8) . .
N4 C39 C40 C41 0.5(9) . .
C38 C39 C40 C41 167.5(6) . .
C39 C40 C41 C42 4.4(10) . .
C40 C41 C42 C43 0.6(10) . .
C40 C41 C42 C44 176.4(7) . .
C41 C42 C43 N4 -11.4(10) . .
C44 C42 C43 N4 172.4(6) . .
C41 C42 C44 O24 -158.4(7) . .
C43 C42 C44 O24 17.2(11) . .
C41 C42 C44 O23 20.8(11) . .
C43 C42 C44 O23 -163.6(6) . .
C19 C18 N1 C22 -5.3(9) . .
C17 C18 N1 C22 178.2(5) . .
C19 C18 N1 Nd2 179.7(4) . .
C17 C18 N1 Nd2 3.1(7) . .
C21 C22 N1 C18 14.2(9) . .
C21 C22 N1 Nd2 -170.9(5) . .
C25 C29 N2 C28 5.2(9) . .
C25 C29 N2 Nd1 -174.7(4) . 3_776
C27 C28 N2 C29 1.4(9) . .
C30 C28 N2 C29 -177.5(5) . .
C27 C28 N2 Nd1 -178.7(5) . 3_776
C30 C28 N2 Nd1 2.5(7) . 3_776
C35 C36 N3 C32 -4.1(7) . .
C35 C36 N3 Nd3 179.7(4) . .
C33 C32 N3 C36 -0.3(9) . .
C31 C32 N3 C36 175.6(4) . .
C33 C32 N3 Nd3 176.0(5) . .
C31 C32 N3 Nd3 -8.1(6) . .
C40 C39 N4 C43 -10.8(9) . .
C38 C39 N4 C43 -178.3(5) . .
C40 C39 N4 Nd4 -176.1(4) . .
C38 C39 N4 Nd4 16.4(7) . .
C42 C43 N4 C39 17.1(10) . .
C42 C43 N4 Nd4 -178.6(5) . .
C2 C3 N5 N5 3.3(9) . 4_575
C1 C3 N5 N5 -179.3(5) . 4_575
C8 C7 N6 N6 8.1(8) . 4_575
C5 C7 N6 N6 177.8(4) . 4_575
C10 C11 N7 N7 -3.4(7) . 4_575
C9 C11 N7 N7 -178.8(4) . 4_575
C16 C15 N8 N8 2.9(7) . 4_575
C13 C15 N8 N8 -178.3(4) . 4_575
O2 C1 O1 Nd1 -39.2(9) . .
C3 C1 O1 Nd1 139.7(5) . .
O1 C1 O2 Nd2 -52.1(9) . .
C3 C1 O2 Nd2 128.9(5) . .
O4 C5 O3 Nd2 14.5(10) . .
C7 C5 O3 Nd2 -159.2(5) . .
O3 C5 O4 Nd3 53.0(8) . .
C7 C5 O4 Nd3 -133.4(5) . .
O6 C9 O5 Nd3 -22.5(14) . .
C11 C9 O5 Nd3 154.4(5) . .
O5 C9 O6 Nd4 -40.1(13) . .
C11 C9 O6 Nd4 143.2(5) . .
O8 C13 O7 Nd4 19.3(10) . .
C15 C13 O7 Nd4 -151.5(5) . .
O7 C13 O8 Nd1 55.7(8) . 1_455
C15 C13 O8 Nd1 -134.0(4) . 1_455
O10 C17 O9 Nd1 1.9(6) . .
C18 C17 O9 Nd1 -166.5(5) . .
O9 C17 O10 Nd2 171.1(4) . .
C18 C17 O10 Nd2 -20.1(8) . .
Nd1 C17 O10 Nd2 173.1(5) . .
O9 C17 O10 Nd1 -2.0(6) . .
C18 C17 O10 Nd1 166.8(4) . .
O12 C23 O11 Nd3 -72.9(8) . 3_675
C21 C23 O11 Nd3 107.1(6) . 3_675
O11 C23 O12 Nd2 -3.4(9) . 3_675
C21 C23 O12 Nd2 176.6(4) . 3_675
O14 C24 O13 Nd1 -14.7(10) . .
C25 C24 O13 Nd1 170.4(4) . .
O13 C24 O14 Nd2 -59.7(9) . .
C25 C24 O14 Nd2 115.4(5) . .
O16 C30 O15 Nd1 166.3(4) . 3_776
C28 C30 O15 Nd1 -20.8(7) . 3_776
Nd4 C30 O15 Nd1 171.5(4) 3_676 3_776
O16 C30 O15 Nd4 -5.3(5) . 3_676
C28 C30 O15 Nd4 167.6(4) . 3_676
O15 C30 O16 Nd4 5.1(5) . 3_676
C28 C30 O16 Nd4 -166.7(5) . 3_676
O18 C31 O17 Nd2 -6.5(6) . .
C32 C31 O17 Nd2 170.3(5) . .
O17 C31 O18 Nd2 7.0(6) . .
C32 C31 O18 Nd2 -169.7(4) . .
O17 C31 O18 Nd3 -167.6(4) . .
C32 C31 O18 Nd3 15.7(7) . .
Nd2 C31 O18 Nd3 -174.6(4) . .
O20 C37 O19 Nd4 62.0(8) . 3_676
C35 C37 O19 Nd4 -110.5(7) . 3_676
O19 C37 O20 Nd3 17.5(10) . 3_676
C35 C37 O20 Nd3 -169.6(4) . 3_676
O22 C38 O21 Nd3 3.9(6) . .
C39 C38 O21 Nd3 -172.7(4) . .
O21 C38 O22 Nd4 171.3(4) . .
C39 C38 O22 Nd4 -11.9(7) . .
Nd3 C38 O22 Nd4 175.3(5) . .
O21 C38 O22 Nd3 -3.9(6) . .
C39 C38 O22 Nd3 172.8(4) . .
O24 C44 O23 Nd1 -69.3(9) . 3_675
C42 C44 O23 Nd1 111.5(6) . 3_675
O23 C44 O24 Nd4 -2.6(11) . 3_575
C42 C44 O24 Nd4 176.6(5) . 3_575
W6 O23A Si1 O22A 59.6(2) . .
W7 O23A Si1 O22A -176.3(3) . .
W7 O23A Si1 O22A -64.5(4) 4_585 .
W6 O23A Si1 O22A -59.6(2) . 4_585
W7 O23A Si1 O22A 64.5(4) . 4_585
W7 O23A Si1 O22A 176.3(3) 4_585 4_585
W6 O23A Si1 O21A 180.000(1) . .
W7 O23A Si1 O21A -55.9(3) . .
W7 O23A Si1 O21A 55.9(3) 4_585 .
W4 O22A Si1 O23A -178.3(3) . .
W5 O22A Si1 O23A -57.3(4) . .
W1 O22A Si1 O23A 61.2(4) 4_585 .
W4 O22A Si1 O22A -59.8(5) . 4_585
W5 O22A Si1 O22A 61.2(5) . 4_585
W1 O22A Si1 O22A 179.68(7) 4_585 4_585
W4 O22A Si1 O21A 58.3(4) . .
W5 O22A Si1 O21A 179.3(3) . .
W1 O22A Si1 O21A -62.2(5) 4_585 .
W2 O21A Si1 O23A -58.6(4) 4_585 .
W2 O21A Si1 O23A 58.6(4) . .
W3 O21A Si1 O23A 180.000(1) . .
W2 O21A Si1 O22A 61.9(5) 4_585 .
W2 O21A Si1 O22A 179.1(3) . .
W3 O21A Si1 O22A -59.5(2) . .
W2 O21A Si1 O22A -179.1(3) 4_585 4_585
W2 O21A Si1 O22A -61.9(5) . 4_585
W3 O21A Si1 O22A 59.5(2) . 4_585
W1 O15A W2 O2A 132.2(8) . .
W1 O15A W2 O9A -128.7(9) . .
W1 O15A W2 O16A -37.3(14) . .
W1 O15A W2 O8A 31.7(8) . .
W1 O15A W2 O21A -56.5(8) . .
W3 O9A W2 O2A -169.8(3) . .
W3 O9A W2 O15A 88.8(3) . .
W3 O9A W2 O16A -68.7(3) . .
W3 O9A W2 O8A 13.8(8) . .
W3 O9A W2 O21A 4.1(3) . .
W4 O10A W3 O3A 123.9(11) . .
W4 O10A W3 O10A 27.4(12) . 4_585
W4 O10A W3 O9A -40.5(14) . .
W4 O10A W3 O9A -128.4(10) . 4_585
W4 O10A W3 O21A -56.5(10) . .
W5 O11A W4 O4A -176.6(4) . .
W5 O11A W4 O18A -73.0(4) . .
W5 O11A W4 O17A 81.9(4) . .
W5 O11A W4 O10A 14.3(9) . .
W5 O11A W4 O22A 1.4(3) . .
W1 O18A W4 O4A 170.2(4) 4_585 .
W1 O18A W4 O11A 68.5(4) 4_585 .
W1 O18A W4 O17A -7.7(9) 4_585 .
W1 O18A W4 O10A -86.7(4) 4_585 .
W1 O18A W4 O22A -4.1(3) 4_585 .
W1 O20A W5 O5A -176.4(5) 4_585 .
W1 O20A W5 O12A 77.1(5) 4_585 .
W1 O20A W5 O19A 5.5(13) 4_585 .
W1 O20A W5 O11A -75.6(5) 4_585 .
W1 O20A W5 O22A -3.1(4) 4_585 .
W6 O12A W5 O5A 124.4(9) . .
W6 O12A W5 O20A -135.6(9) . .
W6 O12A W5 O19A 22.9(9) . .
W6 O12A W5 O11A -53.1(12) . .
W6 O12A W5 O22A -62.5(9) . .
W5 O19A W5 O5A -138.2(13) 4_585 .
W5 O19A W5 O20A 40(2) 4_585 .
W5 O19A W5 O12A -34.1(13) 4_585 .
W5 O19A W5 O11A 119.3(14) 4_585 .
W5 O19A W5 O22A 48.1(13) 4_585 .
W5 O12A W6 O6A -115.5(10) . .
W5 O12A W6 O12A -19.7(11) . 4_585
W5 O12A W6 O13A 110.6(9) . .
W5 O12A W6 O23A 61.6(9) . .
W2 O8A W7 O7A 129.2(5) . .
W2 O8A W7 O14A 33.4(5) . .
W2 O8A W7 O13A -100.4(6) . .
W2 O8A W7 O23A -53.0(5) . .
W1 O14A W7 O7A -131.3(5) . .
W1 O14A W7 O8A -32.3(5) . .
W1 O14A W7 O13A 107.8(5) . .
W1 O14A W7 O23A 55.8(5) . .
